data_1531293
loop_
_publ_author_name
'Chen, X.-F.'
'Shen, X.-M.'

_publ_section_title
;
 Preparation of monophasic Nd2 Fe12 P7 alloy and crystal structure
;
_journal_name_full 'Journal of Jiangsu Institute of Petrochemical Technology'
_journal_page_first 31
_journal_page_last 33
_journal_volume 14
_journal_year 2002
_chemical_formula_sum 'Fe12 Nd2 P7'
_chemical_name_systematic 'Nd2 Fe12 P7'
_space_group_IT_number 174
_symmetry_space_group_name_Hall 'P -6'
_symmetry_space_group_name_H-M 'P -6'
_cell_angle_alpha 90
_cell_angle_beta 90
_cell_angle_gamma 120
_cell_formula_units_Z 1
_cell_length_a 9.28
_cell_length_b 9.28
_cell_length_c 3.705
_cell_volume 276.322
_citation_journal_id_ASTM JSHXFU
_cod_data_source_file Chen_JSHXFU_2002_714.cif
_cod_data_source_block Fe12Nd2P7
_cod_original_cell_volume 276.3216
_cod_database_code 1531293

loop_
_symmetry_equiv_pos_as_xyz
x,y,z
-x+y,-x,-z
-y,x-y,z
x,y,-z
-x+y,-x,z
-y,x-y,-z

loop_
_atom_site_label
_atom_site_type_symbol
_atom_site_fract_x
_atom_site_fract_y
_atom_site_fract_z
_atom_site_occupancy
_atom_site_U_iso_or_equiv
P2 P 0.1192 0.4016 0.5 1 0.0
Nd1 Nd 0.3333 0.6667 0 1 0.0
Fe2 Fe 0.1612 0.2801 0 1 0.0
P1 P 0.4123 0.2998 0 1 0.0
Nd2 Nd 0.6667 0.3333 0.5 1 0.0
Fe1 Fe 0.4269 0.052 0 1 0.0
P3 P 0 0 0 1 0.0
Fe3 Fe 0.3912 0.4343 0.5 1 0.0
Fe4 Fe 0.2262 0.0936 0.5 1 0.0
